data_2010849
loop_
_publ_author_name
'Gauthier, Gilles'
'Jobic, Stephane'
'Danaire, Veronique'
'Brec, Raymond'
'Evain, Michel'

_publ_section_title
;
 K~9~CeP~4~S~16~, a new thiophosphate of cerium with discrete
 [Ce(PS~4~)~4~]^9{-^} anions
;
_journal_issue 4
_journal_name_full 'Acta Crystallographica Section C'
_journal_page_first e117
_journal_page_last e117
_journal_paper_doi 10.1107/S0108270100003395
_journal_volume 56
_journal_year 2000
_chemical_formula_iupac 'K9 Ce P4 S16'
_chemical_formula_moiety 'Ce K9 P4 S16'
_chemical_formula_sum 'Ce K9 P4 S16'
_chemical_formula_weight 1128.86
_chemical_name_systematic
;
Nonapotassium cerium tetraphosphorus hexadecasulfide
;
_space_group_IT_number 15
_symmetry_cell_setting monoclinic
_symmetry_space_group_name_Hall '-C 2yc'
_symmetry_space_group_name_H-M 'C 1 2/c 1'
_cell_angle_alpha 90
_cell_angle_beta 115.360(10)
_cell_angle_gamma 90
_cell_formula_units_Z 4
_cell_length_a 20.242(3)
_cell_length_b 9.7880(10)
_cell_length_c 17.524(2)
_cell_measurement_reflns_used 2000
_cell_measurement_temperature 300
_cell_measurement_theta_max 24
_cell_measurement_theta_min 2
_cell_volume 3137.4(7)
_computing_cell_refinement 'IPDS Software'
_computing_data_collection 'IPDS Software (Stoe, 1996)'
_computing_data_reduction 'JANA98 (Petricek & Dusek, 1998)'
_computing_publication_material JANA98
_computing_structure_refinement JANA98
_computing_structure_solution 'SIR97 (Altomare et al., 1997)'
_diffrn_measurement_device_type 'IPDS Stoe'
_diffrn_measurement_method \w
_diffrn_radiation_type MoK\a
_diffrn_radiation_wavelength .71073
_diffrn_reflns_av_R_equivalents .0356
_diffrn_reflns_av_sigmaI/netI .0216
_diffrn_reflns_limit_h_max 26
_diffrn_reflns_limit_h_min -26
_diffrn_reflns_limit_k_max 12
_diffrn_reflns_limit_k_min -12
_diffrn_reflns_limit_l_max 22
_diffrn_reflns_limit_l_min -22
_diffrn_reflns_number 22263
_diffrn_reflns_theta_max 27.89
_diffrn_reflns_theta_min 2.23
_exptl_absorpt_coefficient_mu 3.911
_exptl_absorpt_correction_T_max .865
_exptl_absorpt_correction_T_min .584
_exptl_absorpt_correction_type analytical
_exptl_absorpt_process_details '(Becker & Coppens, 1974)'
_exptl_crystal_colour yellow
_exptl_crystal_density_diffrn 2.389
_exptl_crystal_description block
_exptl_crystal_F_000 2180
_exptl_crystal_size_max .20
_exptl_crystal_size_mid .18
_exptl_crystal_size_min .07
_refine_diff_density_max 1.15
_refine_diff_density_min -.98
_refine_ls_extinction_method none
_refine_ls_goodness_of_fit_obs 1.06
_refine_ls_goodness_of_fit_ref 1.12
_refine_ls_number_parameters 139
_refine_ls_number_reflns 5481
_refine_ls_R_factor_all .037
_refine_ls_R_factor_gt .026
_refine_ls_shift/su_max .005
_refine_ls_shift/su_mean .001
_refine_ls_structure_factor_coef Fsqd
_refine_ls_weighting_details 'w = 1/(\s^2^I+0.001024I^2^)'
_refine_ls_weighting_scheme sigma
_refine_ls_wR_factor_ref .061
_reflns_number_gt 4324
_reflns_number_total 5481
_reflns_threshold_expression F2>2\s(F2)
_cod_data_source_file qa0232.cif
_cod_data_source_block I
_cod_original_cell_volume 3137.4(8)
_cod_original_sg_symbol_H-M 'C 2/c'
_cod_original_formula_sum 'Ce1 K9 P4 S16'
_cod_database_code 2010849
_cod_database_fobs_code 2010849

loop_
_symmetry_equiv_pos_site_id
_symmetry_equiv_pos_as_xyz
1 x,y,z
2 -x,y,1/2-z
3 -x,-y,-z
4 x,-y,1/2+z
5 1/2+x,1/2+y,z
6 1/2-x,1/2+y,1/2-z
7 1/2-x,1/2-y,-z
8 1/2+x,1/2-y,1/2+z

loop_
_atom_site_aniso_label
_atom_site_aniso_U_11
_atom_site_aniso_U_22
_atom_site_aniso_U_33
_atom_site_aniso_U_12
_atom_site_aniso_U_13
_atom_site_aniso_U_23
Ce .01437(8) .01024(9) .0116(2) 0 .0068(3) 0
K_ce .01437 .01024 .0116 0 .0068 0
P1 .0167(6) .0135(4) .0109(7) .0013(2) .0057(6) .0009(2)
P2 .0175(6) .0117(4) .0144(7) -.0005(3) .0093(5) .0002(3)
S1 .0216(6) .0234(4) .0129(5) .0042(3) .0087(4) .0015(4)
S2 .0193(5) .0265(3) .0126(5) -.0059(4) .0089(4) -.0029(5)
S3 .0393(6) .0176(4) .0185(5) .0096(3) .0152(4) .0026(3)
S4 .0390(6) .0185(4) .0202(5) -.0097(4) .0183(5) -.0066(4)
S5 .0193(6) .0329(6) .0232(7) .0001(3) .0026(5) .0050(4)
S6 .0194(5) .0288(4) .0343(7) .0029(4) .0169(5) .0054(4)
S7 .0424(6) .0163(4) .0289(6) -.0072(4) .0182(5) .0003(4)
S8 .0345(5) .0164(4) .0266(5) .0054(3) .0163(5) .0085(4)
K1 .0435(8) .0329(4) .0206(7) -.0045(4) .0165(6) .0005(4)
K2 .0414(8) .0291(4) .0257(7) -.0005(4) .0193(6) -.0009(3)
K3 .0407(3) .0230(3) .0396(5) -.0001(3) .0238(4) .0048(4)
K4 .0606(4) .0264(4) .0395(5) .0025(4) .0218(6) .0052(4)
K5 .0267(4) .0199(4) .0240(10) 0 .0130(10) 0
Ce_k5 .0267 .0199 .024 0 .013 0

loop_
_atom_site_label
_atom_site_fract_x
_atom_site_fract_y
_atom_site_fract_z
_atom_site_U_iso_or_equiv
_atom_site_occupancy
_atom_site_type_symbol
Ce 0 .24615(4) .25 .01160(10) .9680(10) Ce
K_ce 0 .24615 .25 .0116 .032 K
P1 .12930(10) .00494(6) .41800(10) .0138(4) 1 P
P2 .12810(10) .48587(8) .21050(10) .0137(4) 1 P
S1 .10673(7) .01609(9) .29200(10) .0189(4) 1 S
S2 .10721(6) .47500(10) .31494(9) .0187(3) 1 S
S3 .07693(8) .17190(10) .43600(10) .0241(4) 1 S
S4 .07413(7) .32140(10) .13916(9) .0239(4) 1 S
S5 .23770(10) .01010(9) .49240(10) .0274(5) 1 S
S6 .23720(10) .47920(10) .24410(10) .0256(4) 1 S
S7 .08625(8) -.16280(10) .44550(10) .0282(4) 1 S
S8 .08588(8) .65610(10) .14130(10) .0247(4) 1 S
K1 .08310(10) .01408(9) .60480(10) .0314(5) 1 K
K2 .08290(10) .51283(8) .47820(10) .0303(5) 1 K
K3 .24755(4) .23890(10) .36980(10) .0321(3) 1 K
K4 .26455(5) .23860(10) .13070(10) .0420(4) 1 K
K5 0 .74650(10) .25 .0227(6) .968 K
Ce_k5 0 .7465 .25 .0227 .032 Ce

loop_
_atom_type_symbol
_atom_type_scat_dispersion_real
_atom_type_scat_dispersion_imag
_atom_type_scat_source
K .201 .249 International_Tables_Vol_C
Ce -.249 2.633 International_Tables_Vol_C
P .102 .094 International_Tables_Vol_C
S .125 .123 International_Tables_Vol_C

loop_
_geom_angle_atom_site_label_1
_geom_angle_atom_site_label_2
_geom_angle_atom_site_label_3
_geom_angle_site_symmetry_1
_geom_angle_site_symmetry_3
_geom_angle
_geom_angle_publ_flag
S1 Ce S1 . 2_555 82.11(3) no
S1 Ce S2 . . 98.10(3) no
S1 Ce S2 . 2_555 172.36(5) no
S1 Ce S3 . . 64.59(5) no
S1 Ce S3 . 2_555 93.92(4) no
S1 Ce S4 . . 80.54(4) no
S1 Ce S4 . 2_555 122.23(4) no
S1 Ce S1 2_555 . 82.11(3) no
S1 Ce S2 2_555 . 172.36(5) no
S1 Ce S2 2_555 2_555 98.10(3) no
S1 Ce S3 2_555 . 93.92(4) no
S1 Ce S3 2_555 2_555 64.59(5) no
S1 Ce S4 2_555 . 122.23(4) no
S1 Ce S4 2_555 2_555 80.54(4) no
S2 Ce S2 . 2_555 82.72(3) no
S2 Ce S3 . . 79.37(4) no
S2 Ce S3 . 2_555 122.92(4) no
S2 Ce S4 . . 65.19(4) no
S2 Ce S4 . 2_555 93.00(4) no
S2 Ce S2 2_555 . 82.72(3) no
S2 Ce S3 2_555 . 122.92(4) no
S2 Ce S3 2_555 2_555 79.37(4) no
S2 Ce S4 2_555 . 93.00(4) no
S2 Ce S4 2_555 2_555 65.19(4) no
S3 Ce S3 . 2_555 152.32(3) no
S3 Ce S4 . . 125.64(4) no
S3 Ce S4 . 2_555 62.25(4) no
S3 Ce S3 2_555 . 152.32(3) no
S3 Ce S4 2_555 . 62.25(4) no
S3 Ce S4 2_555 2_555 125.64(4) no
S4 Ce S4 . 2_555 151.68(3) no
S4 Ce S4 2_555 . 151.68(3) no
S1 P1 S3 . . 103.39(8) no
S1 P1 S5 . . 111.80(10) no
S1 P1 S7 . . 112.38(8) no
S3 P1 S5 . . 111.90(8) no
S3 P1 S7 . . 108.00(10) no
S5 P1 S7 . . 109.19(8) no
S2 P2 S4 . . 104.10(10) no
S2 P2 S6 . . 110.80(10) no
S2 P2 S8 . . 112.50(10) no
S4 P2 S6 . . 112.50(10) no
S4 P2 S8 . . 107.71(9) no
S6 P2 S8 . . 109.20(10) no

loop_
_geom_bond_atom_site_label_1
_geom_bond_atom_site_label_2
_geom_bond_site_symmetry_1
_geom_bond_site_symmetry_2
_geom_bond_distance
_geom_bond_publ_flag
Ce S1 . . 2.9860(10) no
Ce S1 . 2_555 2.9860(10) no
Ce S2 . . 2.9840(10) no
Ce S2 . 2_555 2.9840(10) no
Ce S3 . . 3.038(2) no
Ce S3 . 2_555 3.038(2) no
Ce S4 . . 3.011(2) no
Ce S4 . 2_555 3.011(2) no
P1 S1 . . 2.057(3) no
P1 S3 . . 2.044(2) no
P1 S5 . . 2.017(3) no
P1 S7 . . 2.011(2) no
P2 S2 . . 2.050(3) no
P2 S4 . . 2.044(2) no
P2 S6 . . 2.028(3) no
P2 S8 . . 2.022(2) no
K1 S1 . 4_555 3.121(3) no
K1 S3 . . 3.292(3) no
K1 S3 . 3_556 3.512(3) no
K1 S4 . 4_555 3.358(2) no
K1 S6 . 7_556 3.464(2) no
K1 S7 . . 3.308(3) no
K1 S7 . 3_556 3.472(3) no
K1 S8 . 4_565 3.2870(10) no
K2 S2 . . 3.127(3) no
K2 S3 . . 3.4090(10) no
K2 S4 . 2_555 3.499(2) no
K2 S4 . 4_565 3.323(3) no
K2 S5 . 7_556 3.449(3) no
K2 S7 . 1_565 3.2330(10) no
K2 S8 . 2_555 3.449(2) no
K2 S8 . 4_565 3.280(3) no
K3 S1 . . 3.3780(10) no
K3 S2 . . 3.4640(10) no
K3 S5 . . 3.168(3) no
K3 S5 . 7_556 3.368(3) no
K3 S6 . . 3.168(2) no
K3 S6 . 6_545 3.326(2) no
K3 S8 . 6_545 3.553(2) no
K4 S1 . 6_555 3.6020(10) no
K4 S2 . 6_545 3.491(2) no
K4 S5 . 6_555 3.410(3) no
K4 S5 . 4_554 3.312(3) no
K4 S6 . . 3.278(3) no
K4 S6 . 6_545 3.366(3) no
K5 S1 . 1_565 3.288(2) no
K5 S1 . 2_565 3.288(2) no
K5 S2 . . 3.309(2) no
K5 S2 . 2_555 3.309(2) no
K5 S7 . 1_565 3.233(2) no
K5 S7 . 2_565 3.233(2) no
K5 S8 . . 3.204(2) no
K5 S8 . 2_555 3.204(2) no
